data_7704375
loop_
_publ_author_name
'Han, Li-Jing'
'Wu, Xiu-Xin'
'Ma, Zheng-Gen'
'Li, Yi'
'Wei, Qiao-Hua'

_publ_section_title
;
 Novel luminescent homo/heterometallic platinum(ii) alkynyl complexes
 based on Y-shaped pyridyl diphosphines.
;
_journal_issue 24
_journal_name_full 'Dalton transactions (Cambridge, England : 2003)'
_journal_page_first 8347
_journal_page_last 8353
_journal_paper_doi 10.1039/d0dt01173h
_journal_volume 49
_journal_year 2020
_chemical_formula_sum 'C123 H112 Au0 Cl2 N4 O0 P4 Pt2'
_chemical_formula_weight 2231.13
_space_group_IT_number 15
_space_group_name_Hall '-C 2yc'
_space_group_name_H-M_alt 'C 1 2/c 1'
_symmetry_cell_setting monoclinic
_symmetry_space_group_name_H-M 'C 1 2/c 1'
_atom_sites_solution_hydrogens geom
_atom_sites_solution_primary direct
_atom_sites_solution_secondary difmap
_audit_creation_method SHELXL-97
_audit_update_record
;
2020-03-13 deposited with the CCDC.	2020-05-08 downloaded from the CCDC.
;
_cell_angle_alpha 90.00
_cell_angle_beta 92.77(3)
_cell_angle_gamma 90.00
_cell_formula_units_Z 4
_cell_length_a 32.222(6)
_cell_length_b 16.172(3)
_cell_length_c 20.802(4)
_cell_measurement_reflns_used 18050
_cell_measurement_temperature 193(2)
_cell_measurement_theta_max 31.98
_cell_measurement_theta_min 1.43
_cell_volume 10827(4)
_computing_cell_refinement HKL2000
_computing_data_collection 'Mar CCD'
_computing_data_reduction HKL2000
_computing_molecular_graphics 'Bruker SHELXTL'
_computing_publication_material 'Bruker SHELXTL'
_computing_structure_refinement 'SHELXL-97 (Sheldrick, 1997)'
_computing_structure_solution 'SHELXS-97 (Sheldrick, 1990)'
_diffrn_ambient_temperature 193(2)
_diffrn_measured_fraction_theta_full 0.999
_diffrn_measured_fraction_theta_max 0.999
_diffrn_measurement_device_type 'Mar CCD 165 nm'
_diffrn_measurement_method oscillation
_diffrn_radiation_monochromator graphite
_diffrn_radiation_source 'fine-focus sealed tube'
_diffrn_radiation_type synchrotron
_diffrn_radiation_wavelength 0.72000
_diffrn_reflns_av_R_equivalents 0.0148
_diffrn_reflns_av_sigmaI/netI 0.0202
_diffrn_reflns_limit_h_max 47
_diffrn_reflns_limit_h_min -47
_diffrn_reflns_limit_k_max 0
_diffrn_reflns_limit_k_min -23
_diffrn_reflns_limit_l_max 30
_diffrn_reflns_limit_l_min -30
_diffrn_reflns_number 32284
_diffrn_reflns_theta_full 31.98
_diffrn_reflns_theta_max 31.98
_diffrn_reflns_theta_min 1.43
_diffrn_standards_decay_% none
_diffrn_standards_interval_count none
_diffrn_standards_interval_time none
_diffrn_standards_number none
_exptl_absorpt_coefficient_mu 2.740
_exptl_absorpt_correction_type sphere
_exptl_absorpt_process_details 'spherical harmonics expansion of the absorption surface (Katayama, et al. 1986)'
_exptl_crystal_colour pale
_exptl_crystal_density_diffrn 1.369
_exptl_crystal_density_method 'not measured'
_exptl_crystal_description prism
_exptl_crystal_F_000 4512
_exptl_crystal_size_max 0.28
_exptl_crystal_size_mid 0.20
_exptl_crystal_size_min 0.15
_refine_diff_density_max 2.270
_refine_diff_density_min -2.172
_refine_diff_density_rms 0.151
_refine_ls_extinction_coef 0.00324(7)
_refine_ls_extinction_expression Fc^*^=kFc[1+0.001xFc^2^\l^3^/sin(2\q)]^-1/4^
_refine_ls_extinction_method SHELXL
_refine_ls_goodness_of_fit_ref 1.056
_refine_ls_hydrogen_treatment constr
_refine_ls_matrix_type full
_refine_ls_number_parameters 605
_refine_ls_number_reflns 18050
_refine_ls_number_restraints 0
_refine_ls_restrained_S_all 1.056
_refine_ls_R_factor_all 0.0382
_refine_ls_R_factor_gt 0.0375
_refine_ls_shift/su_max 0.010
_refine_ls_shift/su_mean 0.000
_refine_ls_structure_factor_coef Fsqd
_refine_ls_weighting_details 'calc w=1/[\s^2^(Fo^2^)+(0.0699P)^2^+40.2493P] where P=(Fo^2^+2Fc^2^)/3'
_refine_ls_weighting_scheme calc
_refine_ls_wR_factor_gt 0.1068
_refine_ls_wR_factor_ref 0.1081
_reflns_number_gt 17500
_reflns_number_total 18050
_reflns_threshold_expression >2sigma(I)
_cod_data_source_file d0dt01173h2.cif
_cod_data_source_block w1_CCDC1
_cod_depositor_comments
;
The following automatic conversions were performed:

data item '_symmetry_cell_setting' value 'Monoclinic' was changed to
'monoclinic' in accordance with the
/home/data/users/saulius/crontab/automatic-downloads/rss-feeds/RSC/lib/dictionaries/cif_core.dic
dictionary named 'cif_core.dic' version 2.4.2 last updated on
2011-04-26.

Automatic conversion script
Id: cif_fix_values 7556 2019-12-06 15:28:31Z antanas 

 Adding full bibliography for 7704372--7704375.cif.
;
_cod_original_sg_symbol_H-M C2/c
_cod_database_code 7704375

loop_
_symmetry_equiv_pos_as_xyz
'x, y, z'
'-x, y, -z+1/2'
'x+1/2, y+1/2, z'
'-x+1/2, y+1/2, -z+1/2'
'-x, -y, -z'
'x, -y, z-1/2'
'-x+1/2, -y+1/2, -z'
'x+1/2, -y+1/2, z-1/2'

loop_
_atom_site_label
_atom_site_type_symbol
_atom_site_fract_x
_atom_site_fract_y
_atom_site_fract_z
_atom_site_U_iso_or_equiv
_atom_site_adp_type
_atom_site_occupancy
_atom_site_symmetry_multiplicity
_atom_site_calc_flag
_atom_site_refinement_flags
_atom_site_disorder_assembly
_atom_site_disorder_group
Pt1 Pt 0.741001(2) 0.318454(5) 1.120151(4) 0.01382(4) Uani 1 1 d . . .
P2 P 0.778216(18) 0.20949(4) 1.16255(3) 0.01539(10) Uani 1 1 d . . .
P1 P 0.705151(17) 0.42769(3) 1.07458(3) 0.01382(10) Uani 1 1 d . . .
C1 C 0.68026(7) 0.40122(14) 0.99674(10) 0.0151(3) Uani 1 1 d . . .
C2 C 0.81339(7) 0.16002(15) 1.10854(11) 0.0169(4) Uani 1 1 d . . .
C3 C 0.78486(7) 0.33945(16) 1.05805(11) 0.0179(4) Uani 1 1 d . . .
C4 C 0.73704(7) 0.51677(14) 1.05648(12) 0.0176(4) Uani 1 1 d . . .
C5 C 0.80934(8) 0.24477(15) 1.23212(11) 0.0184(4) Uani 1 1 d . . .
C6 C 0.75108(8) 0.11870(14) 1.18968(11) 0.0192(4) Uani 1 1 d . . .
C7 C 0.62905(8) 0.41631(15) 1.12960(12) 0.0200(4) Uani 1 1 d . . .
H7A H 0.6307 0.3593 1.1190 0.024 Uiso 1 1 calc R . .
C8 C 0.58463(8) 0.45535(17) 0.89250(12) 0.0214(4) Uani 1 1 d . . .
C9 C 0.79764(7) 0.14652(14) 1.04570(11) 0.0164(4) Uani 1 1 d . . .
H9A H 0.7717 0.1700 1.0318 0.020 Uiso 1 1 calc R . .
C10 C 0.62523(7) 0.41950(15) 0.91425(11) 0.0187(4) Uani 1 1 d . . .
C11 C 0.85180(7) 0.12656(15) 1.12851(11) 0.0188(4) Uani 1 1 d . . .
H11A H 0.8624 0.1351 1.1714 0.023 Uiso 1 1 calc R . .
C12 C 0.68067(8) 0.29853(17) 1.23727(12) 0.0217(4) Uani 1 1 d . . .
C13 C 0.66228(7) 0.46914(14) 1.11750(10) 0.0161(4) Uani 1 1 d . . .
C14 C 0.81275(8) 0.35532(16) 1.02217(13) 0.0223(4) Uani 1 1 d . . .
C15 C 0.64144(7) 0.43315(15) 0.97662(11) 0.0174(4) Uani 1 1 d . . .
H15A H 0.6260 0.4645 1.0058 0.021 Uiso 1 1 calc R . .
C16 C 0.70157(8) 0.30385(16) 1.18990(12) 0.0178(4) Uani 1 1 d . . .
C17 C 0.62527(8) 0.58165(16) 1.16560(13) 0.0235(5) Uani 1 1 d . . .
H17A H 0.6243 0.6375 1.1796 0.028 Uiso 1 1 calc R . .
C18 C 0.79394(9) 0.23823(17) 1.29337(12) 0.0233(5) Uani 1 1 d . . .
H18A H 0.7681 0.2115 1.2991 0.028 Uiso 1 1 calc R . .
C19 C 0.66028(8) 0.55189(15) 1.13623(12) 0.0197(4) Uani 1 1 d . . .
H19A H 0.6828 0.5880 1.1289 0.024 Uiso 1 1 calc R . .
C20 C 0.65661(8) 0.29352(18) 1.29281(12) 0.0234(4) Uani 1 1 d . . .
C21 C 0.73175(10) 0.55982(19) 0.99928(16) 0.0311(6) Uani 1 1 d . . .
H21A H 0.7118 0.5416 0.9673 0.037 Uiso 1 1 calc R . .
C22 C 0.59376(8) 0.44672(17) 1.15691(12) 0.0225(4) Uani 1 1 d . . .
H22A H 0.5710 0.4110 1.1637 0.027 Uiso 1 1 calc R . .
N1 N 0.50783(8) 0.5216(2) 0.84827(13) 0.0358(6) Uani 1 1 d . . .
C24 C 0.77472(9) 0.05607(16) 1.22002(13) 0.0243(5) Uani 1 1 d . . .
H24A H 0.8037 0.0638 1.2287 0.029 Uiso 1 1 calc R . .
C25 C 0.58083(8) 0.50025(19) 0.83549(12) 0.0251(5) Uani 1 1 d . . .
H25A H 0.6043 0.5093 0.8104 0.030 Uiso 1 1 calc R . .
C26 C 0.86928(12) 0.31792(18) 1.27734(18) 0.0328(7) Uani 1 1 d . . .
H26A H 0.8951 0.3449 1.2719 0.039 Uiso 1 1 calc R . .
C27 C 0.84677(9) 0.28594(17) 1.22431(13) 0.0255(5) Uani 1 1 d . . .
H27A H 0.8570 0.2922 1.1825 0.031 Uiso 1 1 calc R . .
C28 C 0.84619(8) 0.37416(17) 0.98219(13) 0.0242(5) Uani 1 1 d . . .
C29 C 0.76700(9) 0.54368(18) 1.10262(14) 0.0280(5) Uani 1 1 d . . .
H29A H 0.7714 0.5140 1.1418 0.034 Uiso 1 1 calc R . .
C30 C 0.66707(10) 0.3377(2) 1.34860(14) 0.0277(5) Uani 1 1 d . . .
H30A H 0.6907 0.3728 1.3497 0.033 Uiso 1 1 calc R . .
C31 C 0.75599(11) -0.01749(17) 1.23752(14) 0.0301(6) Uani 1 1 d . . .
H31A H 0.7721 -0.0601 1.2578 0.036 Uiso 1 1 calc R . .
C32 C 0.54911(9) 0.4459(2) 0.92752(14) 0.0310(6) Uani 1 1 d . . .
H32A H 0.5503 0.4167 0.9672 0.037 Uiso 1 1 calc R . .
C33 C 0.59172(8) 0.52939(17) 1.17438(12) 0.0230(4) Uani 1 1 d . . .
H33A H 0.5673 0.5504 1.1924 0.028 Uiso 1 1 calc R . .
C34 C 0.70874(9) 0.10712(17) 1.17706(16) 0.0296(6) Uani 1 1 d . . .
H34A H 0.6924 0.1491 1.1563 0.035 Uiso 1 1 calc R . .
C35 C 0.85398(12) 0.31037(19) 1.33815(16) 0.0337(7) Uani 1 1 d . . .
H35A H 0.8693 0.3324 1.3744 0.040 Uiso 1 1 calc R . .
C36 C 0.60922(9) 0.2807(2) 1.40409(13) 0.0293(5) Uani 1 1 d . . .
C37 C 0.58584(15) 0.1800(2) 1.4861(2) 0.0429(9) Uani 1 1 d . . .
H37A H 0.5753 0.1438 1.4512 0.064 Uiso 1 1 calc R . .
H37B H 0.5689 0.1730 1.5235 0.064 Uiso 1 1 calc R . .
H37C H 0.6148 0.1656 1.4978 0.064 Uiso 1 1 calc R . .
C38 C 0.79049(10) 0.6141(2) 1.09124(17) 0.0351(6) Uani 1 1 d . . .
H38A H 0.8105 0.6328 1.1230 0.042 Uiso 1 1 calc R . .
C39 C 0.81659(11) 0.27102(19) 1.34631(13) 0.0303(6) Uani 1 1 d . . .
H39A H 0.8062 0.2662 1.3881 0.036 Uiso 1 1 calc R . .
C40 C 0.64365(10) 0.3315(2) 1.40289(14) 0.0282(5) Uani 1 1 d . . .
H40A H 0.6515 0.3630 1.4401 0.034 Uiso 1 1 calc R . .
C41 C 0.54202(9) 0.5318(2) 0.81586(14) 0.0305(6) Uani 1 1 d . . .
H41A H 0.5399 0.5624 0.7769 0.037 Uiso 1 1 calc R . .
C42 C 0.91479(10) 0.4120(3) 0.90709(17) 0.0380(7) Uani 1 1 d . . .
C43 C 0.69048(12) 0.0332(2) 1.1952(2) 0.0411(8) Uani 1 1 d . . .
H43A H 0.6615 0.0251 1.1868 0.049 Uiso 1 1 calc R . .
C44 C 0.51212(9) 0.4798(3) 0.90347(16) 0.0377(7) Uani 1 1 d . . .
H44A H 0.4882 0.4728 0.9279 0.045 Uiso 1 1 calc R . .
C45 C 0.60002(17) 0.3244(3) 1.52004(19) 0.0486(11) Uani 1 1 d . . .
H45A H 0.5987 0.3828 1.5075 0.073 Uiso 1 1 calc R . .
H45B H 0.6289 0.3092 1.5316 0.073 Uiso 1 1 calc R . .
H45C H 0.5829 0.3155 1.5571 0.073 Uiso 1 1 calc R . .
C46 C 0.71377(13) -0.02846(19) 1.22533(18) 0.0387(7) Uani 1 1 d . . .
H46A H 0.7008 -0.0784 1.2377 0.046 Uiso 1 1 calc R . .
C47 C 0.78486(11) 0.6568(2) 1.0340(2) 0.0397(8) Uani 1 1 d . . .
H47A H 0.8011 0.7045 1.0261 0.048 Uiso 1 1 calc R . .
C48 C 0.58357(10) 0.2705(2) 1.46349(14) 0.0336(6) Uani 1 1 d . . .
C49 C 0.59943(14) 0.2348(3) 1.34903(17) 0.0555(13) Uani 1 1 d . . .
H49A H 0.5765 0.1979 1.3488 0.067 Uiso 1 1 calc R . .
C50 C 0.86823(15) 0.3126(2) 0.9531(3) 0.0506(12) Uani 1 1 d . . .
H50A H 0.8601 0.2566 0.9581 0.061 Uiso 1 1 calc R . .
C51 C 0.75555(12) 0.6297(2) 0.9884(2) 0.0464(10) Uani 1 1 d . . .
H51A H 0.7515 0.6592 0.9491 0.056 Uiso 1 1 calc R . .
C52 C 0.85766(15) 0.4549(2) 0.9700(3) 0.0555(13) Uani 1 1 d . . .
H52A H 0.8423 0.4991 0.9873 0.067 Uiso 1 1 calc R . .
C54 C 0.53809(15) 0.2930(4) 1.4471(2) 0.0641(14) Uani 1 1 d . . .
H54A H 0.5364 0.3507 1.4328 0.096 Uiso 1 1 calc R . .
H54B H 0.5219 0.2859 1.4854 0.096 Uiso 1 1 calc R . .
H54C H 0.5269 0.2568 1.4126 0.096 Uiso 1 1 calc R . .
C55 C 0.95328(11) 0.4341(3) 0.8705(2) 0.0537(12) Uani 1 1 d . . .
C56 C 0.62231(14) 0.2414(3) 1.29424(16) 0.0562(13) Uani 1 1 d . . .
H56A H 0.6144 0.2098 1.2572 0.067 Uiso 1 1 calc R . .
C57 C 0.90197(17) 0.3309(3) 0.9168(3) 0.0642(16) Uani 1 1 d . . .
H57A H 0.9168 0.2870 0.8980 0.077 Uiso 1 1 calc R . .
C59 C 0.89111(15) 0.4725(3) 0.9330(3) 0.0565(12) Uani 1 1 d . . .
H59A H 0.8979 0.5287 0.9253 0.068 Uiso 1 1 calc R . .
C62 C 0.98867(15) 0.4509(4) 0.9184(4) 0.0768(18) Uani 1 1 d . . .
H62A H 0.9817 0.4980 0.9455 0.115 Uiso 1 1 calc R . .
H62B H 1.0138 0.4638 0.8955 0.115 Uiso 1 1 calc R . .
H62C H 0.9937 0.4020 0.9454 0.115 Uiso 1 1 calc R . .
C63 C 0.96689(19) 0.3609(6) 0.8284(3) 0.097(3) Uani 1 1 d . . .
H63A H 0.9915 0.3767 0.8055 0.146 Uiso 1 1 calc R . .
H63B H 0.9443 0.3465 0.7972 0.146 Uiso 1 1 calc R . .
H63C H 0.9735 0.3130 0.8560 0.146 Uiso 1 1 calc R . .
C64 C 0.9471(3) 0.5135(6) 0.8331(5) 0.114(3) Uiso 1 1 d . . .
H64A H 0.9386 0.5575 0.8621 0.170 Uiso 1 1 calc R . .
H64B H 0.9254 0.5055 0.7989 0.170 Uiso 1 1 calc R . .
H64C H 0.9731 0.5291 0.8139 0.170 Uiso 1 1 calc R . .
C02 C 0.9187(3) 0.4250(5) 1.1415(3) 0.091(3) Uani 1 1 d . . .
C01 C 0.89581(17) 0.5182(4) 1.1706(3) 0.0663(14) Uani 1 1 d . . .
H01A H 0.8927 0.5584 1.1354 0.100 Uiso 1 1 calc R . .
H01B H 0.9138 0.5414 1.2054 0.100 Uiso 1 1 calc R . .
H01C H 0.8684 0.5057 1.1868 0.100 Uiso 1 1 calc R . .
N01 N 0.9311(2) 0.3703(5) 1.1301(4) 0.118(3) Uani 1 1 d . . .
Cl1 Cl 1.0309(3) 0.2251(4) 1.2031(8) 0.576(12) Uani 1 1 d . . .
C03 C 1.0000 0.1774(10) 1.2500 0.192(12) Uani 1 2 d S . .

loop_
_atom_site_aniso_label
_atom_site_aniso_U_11
_atom_site_aniso_U_22
_atom_site_aniso_U_33
_atom_site_aniso_U_23
_atom_site_aniso_U_13
_atom_site_aniso_U_12
Pt1 0.01678(6) 0.01143(6) 0.01310(6) -0.00018(2) -0.00072(3) 0.00171(2)
P2 0.0195(2) 0.0134(2) 0.0130(2) -0.00053(18) -0.00092(18) 0.00273(18)
P1 0.0159(2) 0.0118(2) 0.0137(2) -0.00062(17) -0.00018(17) 0.00088(17)
C1 0.0175(9) 0.0142(8) 0.0134(8) 0.0004(7) -0.0014(7) 0.0012(7)
C2 0.0197(9) 0.0149(9) 0.0160(9) -0.0001(7) 0.0005(7) 0.0031(7)
C3 0.0198(10) 0.0171(9) 0.0169(9) 0.0014(8) 0.0012(7) 0.0032(8)
C4 0.0180(9) 0.0130(9) 0.0218(10) 0.0006(7) 0.0007(7) 0.0000(7)
C5 0.0231(10) 0.0163(9) 0.0150(9) -0.0015(7) -0.0050(7) 0.0044(8)
C6 0.0267(11) 0.0142(9) 0.0167(9) -0.0001(7) 0.0000(8) 0.0021(8)
C7 0.0206(10) 0.0191(10) 0.0203(10) 0.0003(8) 0.0017(8) 0.0011(8)
C8 0.0175(9) 0.0283(12) 0.0179(10) -0.0035(8) -0.0023(8) 0.0051(8)
C9 0.0187(9) 0.0140(9) 0.0165(9) 0.0004(7) -0.0002(7) 0.0019(7)
C10 0.0176(9) 0.0217(10) 0.0165(9) -0.0008(8) -0.0015(7) 0.0034(8)
C11 0.0195(9) 0.0197(10) 0.0167(9) -0.0017(8) -0.0022(7) 0.0041(8)
C12 0.0252(11) 0.0229(10) 0.0171(10) 0.0011(9) 0.0025(8) -0.0011(9)
C13 0.0176(9) 0.0164(9) 0.0142(8) -0.0010(7) -0.0001(7) 0.0027(7)
C14 0.0218(10) 0.0222(11) 0.0232(11) 0.0027(9) 0.0039(8) 0.0015(8)
C15 0.0176(9) 0.0187(9) 0.0158(9) -0.0008(7) -0.0008(7) 0.0039(7)
C16 0.0211(10) 0.0165(9) 0.0160(9) 0.0007(8) 0.0019(8) 0.0015(8)
C17 0.0261(11) 0.0210(11) 0.0237(11) -0.0060(9) 0.0028(9) 0.0040(9)
C18 0.0308(12) 0.0229(11) 0.0160(9) -0.0028(8) -0.0022(8) 0.0052(9)
C19 0.0212(10) 0.0161(9) 0.0218(10) -0.0037(8) 0.0018(8) 0.0015(8)
C20 0.0268(11) 0.0270(12) 0.0164(10) 0.0011(9) 0.0029(8) -0.0029(9)
C21 0.0317(13) 0.0271(13) 0.0335(14) 0.0144(11) -0.0081(11) -0.0083(11)
C22 0.0188(10) 0.0275(12) 0.0214(10) 0.0011(9) 0.0027(8) 0.0007(8)
N1 0.0202(10) 0.0564(18) 0.0303(12) 0.0013(12) -0.0024(9) 0.0105(11)
C24 0.0318(12) 0.0198(10) 0.0214(10) 0.0050(8) 0.0016(9) 0.0059(9)
C25 0.0192(10) 0.0363(14) 0.0197(10) -0.0002(10) -0.0009(8) 0.0073(9)
C26 0.0343(15) 0.0287(15) 0.0343(16) -0.0055(10) -0.0095(13) -0.0028(10)
C27 0.0275(12) 0.0241(12) 0.0243(11) -0.0019(9) -0.0044(9) -0.0022(9)
C28 0.0214(10) 0.0245(11) 0.0272(11) 0.0023(9) 0.0056(9) 0.0006(9)
C29 0.0300(12) 0.0270(13) 0.0266(12) -0.0037(10) -0.0023(10) -0.0089(10)
C30 0.0305(13) 0.0309(13) 0.0222(11) -0.0033(10) 0.0061(10) -0.0077(11)
C31 0.0489(17) 0.0171(11) 0.0243(12) 0.0053(9) 0.0014(11) 0.0051(11)
C32 0.0194(11) 0.0487(17) 0.0251(12) 0.0047(11) 0.0012(9) 0.0058(11)
C33 0.0205(10) 0.0276(12) 0.0210(10) -0.0016(9) 0.0040(8) 0.0065(9)
C34 0.0307(13) 0.0184(11) 0.0385(15) 0.0018(10) -0.0095(11) -0.0042(9)
C35 0.0465(18) 0.0267(13) 0.0263(14) -0.0085(10) -0.0153(13) 0.0049(12)
C36 0.0311(13) 0.0379(15) 0.0191(11) 0.0002(10) 0.0041(9) -0.0085(11)
C37 0.053(2) 0.044(2) 0.0320(17) 0.0014(12) 0.0123(16) -0.0142(15)
C38 0.0331(14) 0.0297(14) 0.0420(16) -0.0063(12) -0.0025(12) -0.0117(11)
C39 0.0459(16) 0.0274(13) 0.0170(10) -0.0051(9) -0.0056(10) 0.0083(11)
C40 0.0338(14) 0.0302(12) 0.0211(12) -0.0044(10) 0.0055(10) -0.0060(11)
C41 0.0243(12) 0.0453(16) 0.0214(11) 0.0019(11) -0.0033(9) 0.0111(11)
C42 0.0243(12) 0.053(2) 0.0376(16) 0.0161(14) 0.0074(11) 0.0022(12)
C43 0.0411(17) 0.0255(14) 0.056(2) 0.0047(14) -0.0104(15) -0.0139(12)
C44 0.0191(11) 0.062(2) 0.0323(14) 0.0067(14) 0.0036(10) 0.0121(13)
C45 0.067(3) 0.052(2) 0.0280(16) -0.0104(14) 0.0196(17) -0.0178(18)
C46 0.057(2) 0.0175(12) 0.0406(17) 0.0032(11) -0.0045(15) -0.0114(12)
C47 0.0342(15) 0.0239(14) 0.061(2) 0.0095(14) -0.0006(14) -0.0115(12)
C48 0.0356(14) 0.0433(17) 0.0223(12) 0.0001(11) 0.0058(10) -0.0100(12)
C49 0.054(2) 0.089(3) 0.0251(14) -0.0130(17) 0.0115(14) -0.048(2)
C50 0.052(2) 0.0287(16) 0.075(3) -0.0032(16) 0.042(2) -0.0011(14)
C51 0.0439(18) 0.0369(18) 0.057(2) 0.0275(17) -0.0107(16) -0.0159(15)
C52 0.067(3) 0.0258(15) 0.078(3) 0.0101(17) 0.048(2) 0.0056(16)
C54 0.041(2) 0.104(4) 0.049(2) 0.023(3) 0.0166(18) 0.009(2)
C55 0.0266(15) 0.076(3) 0.060(2) 0.033(2) 0.0136(15) 0.0048(17)
C56 0.057(2) 0.091(3) 0.0214(13) -0.0179(17) 0.0104(14) -0.048(2)
C57 0.060(3) 0.047(2) 0.091(4) 0.008(2) 0.054(3) 0.011(2)
C59 0.061(3) 0.0376(19) 0.074(3) 0.0135(19) 0.037(2) -0.0065(18)
C62 0.037(2) 0.084(4) 0.110(5) -0.003(4) 0.014(3) -0.017(2)
C63 0.056(3) 0.182(8) 0.056(3) -0.032(4) 0.033(3) -0.036(4)
C02 0.109(5) 0.108(5) 0.062(3) -0.026(4) 0.057(3) -0.073(5)
C01 0.052(3) 0.078(4) 0.068(3) 0.009(3) -0.008(2) -0.018(2)
N01 0.118(5) 0.114(5) 0.128(6) -0.025(5) 0.074(5) -0.086(5)
Cl1 0.335(8) 0.175(5) 1.26(3) -0.289(11) 0.525(15) -0.122(5)
C03 0.20(2) 0.093(12) 0.30(3) 0.000 0.14(2) 0.000

loop_
_atom_type_symbol
_atom_type_description
_atom_type_scat_dispersion_real
_atom_type_scat_dispersion_imag
_atom_type_scat_source
C C 0.0033 0.0016 'International Tables Vol C Tables 4.2.6.8 and 6.1.1.4'
H H 0.0000 0.0000 'International Tables Vol C Tables 4.2.6.8 and 6.1.1.4'
N N 0.0061 0.0033 'International Tables Vol C Tables 4.2.6.8 and 6.1.1.4'
O O 0.0106 0.0060 'International Tables Vol C Tables 4.2.6.8 and 6.1.1.4'
P P 0.1023 0.0942 'International Tables Vol C Tables 4.2.6.8 and 6.1.1.4'
Cl Cl 0.1484 0.1585 'International Tables Vol C Tables 4.2.6.8 and 6.1.1.4'
Pt Pt -1.7033 8.3905 'International Tables Vol C Tables 4.2.6.8 and 6.1.1.4'
Au Au -2.0133 8.8022 'International Tables Vol C Tables 4.2.6.8 and 6.1.1.4'

loop_
_geom_angle_atom_site_label_1
_geom_angle_atom_site_label_2
_geom_angle_atom_site_label_3
_geom_angle
_geom_angle_site_symmetry_1
_geom_angle_site_symmetry_3
_geom_angle_publ_flag
C16 Pt1 C3 173.29(10) . . ?
C16 Pt1 P2 88.20(7) . . ?
C3 Pt1 P2 90.36(7) . . ?
C16 Pt1 P1 93.80(7) . . ?
C3 Pt1 P1 87.68(7) . . ?
P2 Pt1 P1 177.98(2) . . ?
C5 P2 C6 105.25(11) . . ?
C5 P2 C2 107.12(11) . . ?
C6 P2 C2 99.22(11) . . ?
C5 P2 Pt1 108.98(8) . . ?
C6 P2 Pt1 119.53(8) . . ?
C2 P2 Pt1 115.58(8) . . ?
C13 P1 C4 105.13(11) . . ?
C13 P1 C1 102.21(10) . . ?
C4 P1 C1 103.34(11) . . ?
C13 P1 Pt1 117.60(8) . . ?
C4 P1 Pt1 114.69(8) . . ?
C1 P1 Pt1 112.21(8) . . ?
C9 C1 C15 119.5(2) 7_657 . ?
C9 C1 P1 118.44(16) 7_657 . ?
C15 C1 P1 121.87(17) . . ?
C11 C2 C9 119.7(2) . . ?
C11 C2 P2 123.83(18) . . ?
C9 C2 P2 115.96(17) . . ?
C14 C3 Pt1 176.6(2) . . ?
C21 C4 C29 119.1(2) . . ?
C21 C4 P1 122.0(2) . . ?
C29 C4 P1 118.86(19) . . ?
C18 C5 C27 119.4(2) . . ?
C18 C5 P2 119.9(2) . . ?
C27 C5 P2 120.38(19) . . ?
C34 C6 C24 119.7(2) . . ?
C34 C6 P2 122.29(19) . . ?
C24 C6 P2 117.8(2) . . ?
C22 C7 C13 120.4(2) . . ?
C22 C7 H7A 119.8 . . ?
C13 C7 H7A 119.8 . . ?
C25 C8 C32 117.5(2) . . ?
C25 C8 C10 120.3(2) . . ?
C32 C8 C10 122.2(2) . . ?
C1 C9 C2 120.4(2) 7_657 . ?
C1 C9 H9A 119.8 7_657 . ?
C2 C9 H9A 119.8 . . ?
C15 C10 C11 119.4(2) . 7_657 ?
C15 C10 C8 120.6(2) . . ?
C11 C10 C8 120.0(2) 7_657 . ?
C2 C11 C10 120.4(2) . 7_657 ?
C2 C11 H11A 119.8 . . ?
C10 C11 H11A 119.8 7_657 . ?
C16 C12 C20 179.1(3) . . ?
C19 C13 C7 119.2(2) . . ?
C19 C13 P1 122.64(18) . . ?
C7 C13 P1 118.08(17) . . ?
C3 C14 C28 178.1(3) . . ?
C10 C15 C1 120.7(2) . . ?
C10 C15 H15A 119.7 . . ?
C1 C15 H15A 119.7 . . ?
C12 C16 Pt1 172.9(2) . . ?
C33 C17 C19 119.9(2) . . ?
C33 C17 H17A 120.1 . . ?
C19 C17 H17A 120.1 . . ?
C5 C18 C39 119.8(3) . . ?
C5 C18 H18A 120.1 . . ?
C39 C18 H18A 120.1 . . ?
C17 C19 C13 120.2(2) . . ?
C17 C19 H19A 119.9 . . ?
C13 C19 H19A 119.9 . . ?
C30 C20 C56 117.0(3) . . ?
C30 C20 C12 121.9(3) . . ?
C56 C20 C12 121.0(3) . . ?
C4 C21 C51 120.2(3) . . ?
C4 C21 H21A 119.9 . . ?
C51 C21 H21A 119.9 . . ?
C7 C22 C33 120.0(2) . . ?
C7 C22 H22A 120.0 . . ?
C33 C22 H22A 120.0 . . ?
C41 N1 C44 116.4(3) . . ?
C31 C24 C6 120.3(3) . . ?
C31 C24 H24A 119.9 . . ?
C6 C24 H24A 119.9 . . ?
C8 C25 C41 118.8(3) . . ?
C8 C25 H25A 120.6 . . ?
C41 C25 H25A 120.6 . . ?
C35 C26 C27 119.8(3) . . ?
C35 C26 H26A 120.1 . . ?
C27 C26 H26A 120.1 . . ?
C26 C27 C5 120.4(3) . . ?
C26 C27 H27A 119.8 . . ?
C5 C27 H27A 119.8 . . ?
C50 C28 C52 116.9(3) . . ?
C50 C28 C14 121.4(3) . . ?
C52 C28 C14 121.7(3) . . ?
C38 C29 C4 120.0(3) . . ?
C38 C29 H29A 120.0 . . ?
C4 C29 H29A 120.0 . . ?
C20 C30 C40 121.4(3) . . ?
C20 C30 H30A 119.3 . . ?
C40 C30 H30A 119.3 . . ?
C46 C31 C24 119.8(3) . . ?
C46 C31 H31A 120.1 . . ?
C24 C31 H31A 120.1 . . ?
C44 C32 C8 118.8(3) . . ?
C44 C32 H32A 120.6 . . ?
C8 C32 H32A 120.6 . . ?
C22 C33 C17 120.3(2) . . ?
C22 C33 H33A 119.9 . . ?
C17 C33 H33A 119.9 . . ?
C6 C34 C43 119.2(3) . . ?
C6 C34 H34A 120.4 . . ?
C43 C34 H34A 120.4 . . ?
C39 C35 C26 120.3(3) . . ?
C39 C35 H35A 119.9 . . ?
C26 C35 H35A 119.9 . . ?
C40 C36 C49 117.0(3) . . ?
C40 C36 C48 123.0(3) . . ?
C49 C36 C48 120.0(3) . . ?
C48 C37 H37A 109.5 . . ?
C48 C37 H37B 109.5 . . ?
H37A C37 H37B 109.5 . . ?
C48 C37 H37C 109.5 . . ?
H37A C37 H37C 109.5 . . ?
H37B C37 H37C 109.5 . . ?
C47 C38 C29 120.4(3) . . ?
C47 C38 H38A 119.8 . . ?
C29 C38 H38A 119.8 . . ?
C35 C39 C18 120.3(3) . . ?
C35 C39 H39A 119.9 . . ?
C18 C39 H39A 119.9 . . ?
C36 C40 C30 121.7(3) . . ?
C36 C40 H40A 119.2 . . ?
C30 C40 H40A 119.2 . . ?
N1 C41 C25 124.1(3) . . ?
N1 C41 H41A 118.0 . . ?
C25 C41 H41A 118.0 . . ?
C59 C42 C57 116.2(3) . . ?
C59 C42 C55 120.7(4) . . ?
C57 C42 C55 123.1(4) . . ?
C46 C43 C34 121.1(3) . . ?
C46 C43 H43A 119.5 . . ?
C34 C43 H43A 119.5 . . ?
N1 C44 C32 124.3(3) . . ?
N1 C44 H44A 117.8 . . ?
C32 C44 H44A 117.8 . . ?
C48 C45 H45A 109.5 . . ?
C48 C45 H45B 109.5 . . ?
H45A C45 H45B 109.5 . . ?
C48 C45 H45C 109.5 . . ?
H45A C45 H45C 109.5 . . ?
H45B C45 H45C 109.5 . . ?
C43 C46 C31 120.0(3) . . ?
C43 C46 H46A 120.0 . . ?
C31 C46 H46A 120.0 . . ?
C51 C47 C38 119.4(3) . . ?
C51 C47 H47A 120.3 . . ?
C38 C47 H47A 120.3 . . ?
C36 C48 C54 110.1(3) . . ?
C36 C48 C45 112.2(3) . . ?
C54 C48 C45 109.0(4) . . ?
C36 C48 C37 109.2(3) . . ?
C54 C48 C37 109.0(4) . . ?
C45 C48 C37 107.2(3) . . ?
C36 C49 C56 121.8(3) . . ?
C36 C49 H49A 119.1 . . ?
C56 C49 H49A 119.1 . . ?
C28 C50 C57 121.3(3) . . ?
C28 C50 H50A 119.4 . . ?
C57 C50 H50A 119.4 . . ?
C47 C51 C21 120.8(3) . . ?
C47 C51 H51A 119.6 . . ?
C21 C51 H51A 119.6 . . ?
C59 C52 C28 121.2(3) . . ?
C59 C52 H52A 119.4 . . ?
C28 C52 H52A 119.4 . . ?
C48 C54 H54A 109.5 . . ?
C48 C54 H54B 109.5 . . ?
H54A C54 H54B 109.5 . . ?
C48 C54 H54C 109.5 . . ?
H54A C54 H54C 109.5 . . ?
H54B C54 H54C 109.5 . . ?
C62 C55 C64 105.4(6) . . ?
C62 C55 C42 108.6(4) . . ?
C64 C55 C42 111.4(5) . . ?
C62 C55 C63 106.6(4) . . ?
C64 C55 C63 113.2(6) . . ?
C42 C55 C63 111.2(4) . . ?
C49 C56 C20 121.1(3) . . ?
C49 C56 H56A 119.4 . . ?
C20 C56 H56A 119.4 . . ?
C50 C57 C42 121.7(4) . . ?
C50 C57 H57A 119.1 . . ?
C42 C57 H57A 119.1 . . ?
C42 C59 C52 122.5(4) . . ?
C42 C59 H59A 118.7 . . ?
C52 C59 H59A 118.7 . . ?
C55 C62 H62A 109.5 . . ?
C55 C62 H62B 109.5 . . ?
H62A C62 H62B 109.5 . . ?
C55 C62 H62C 109.5 . . ?
H62A C62 H62C 109.5 . . ?
H62B C62 H62C 109.5 . . ?
C55 C63 H63A 109.5 . . ?
C55 C63 H63B 109.5 . . ?
H63A C63 H63B 109.5 . . ?
C55 C63 H63C 109.5 . . ?
H63A C63 H63C 109.5 . . ?
H63B C63 H63C 109.5 . . ?
C55 C64 H64A 109.5 . . ?
C55 C64 H64B 109.5 . . ?
H64A C64 H64B 109.5 . . ?
C55 C64 H64C 109.5 . . ?
H64A C64 H64C 109.5 . . ?
H64B C64 H64C 109.5 . . ?
N01 C02 C01 173.6(8) . . ?
C02 C01 H01A 109.5 . . ?
C02 C01 H01B 109.5 . . ?
H01A C01 H01B 109.5 . . ?
C02 C01 H01C 109.5 . . ?
H01A C01 H01C 109.5 . . ?
H01B C01 H01C 109.5 . . ?
Cl1 C03 Cl1 123.3(10) . 2_757 ?

loop_
_geom_bond_atom_site_label_1
_geom_bond_atom_site_label_2
_geom_bond_distance
_geom_bond_site_symmetry_2
_geom_bond_publ_flag
Pt1 C16 1.988(2) . ?
Pt1 C3 1.989(2) . ?
Pt1 P2 2.2845(7) . ?
Pt1 P1 2.2908(7) . ?
P2 C5 1.813(2) . ?
P2 C6 1.813(3) . ?
P2 C2 1.819(2) . ?
P1 C13 1.809(2) . ?
P1 C4 1.819(2) . ?
P1 C1 1.823(2) . ?
C1 C9 1.394(3) 7_657 ?
C1 C15 1.399(3) . ?
C2 C11 1.396(3) . ?
C2 C9 1.396(3) . ?
C3 C14 1.223(3) . ?
C4 C21 1.382(4) . ?
C4 C29 1.398(4) . ?
C5 C18 1.393(3) . ?
C5 C27 1.394(4) . ?
C6 C34 1.390(4) . ?
C6 C24 1.399(3) . ?
C7 C22 1.385(3) . ?
C7 C13 1.402(3) . ?
C7 H7A 0.9500 . ?
C8 C25 1.391(4) . ?
C8 C32 1.395(4) . ?
C8 C10 1.482(3) . ?
C9 C1 1.394(3) 7_657 ?
C9 H9A 0.9500 . ?
C10 C15 1.393(3) . ?
C10 C11 1.399(3) 7_657 ?
C11 C10 1.399(3) 7_657 ?
C11 H11A 0.9500 . ?
C12 C16 1.223(3) . ?
C12 C20 1.424(3) . ?
C13 C19 1.396(3) . ?
C14 C28 1.425(4) . ?
C15 H15A 0.9500 . ?
C17 C33 1.391(4) . ?
C17 C19 1.394(3) . ?
C17 H17A 0.9500 . ?
C18 C39 1.396(4) . ?
C18 H18A 0.9500 . ?
C19 H19A 0.9500 . ?
C20 C30 1.390(4) . ?
C20 C56 1.391(4) . ?
C21 C51 1.391(4) . ?
C21 H21A 0.9500 . ?
C22 C33 1.388(4) . ?
C22 H22A 0.9500 . ?
N1 C41 1.329(4) . ?
N1 C44 1.334(4) . ?
C24 C31 1.390(4) . ?
C24 H24A 0.9500 . ?
C25 C41 1.393(4) . ?
C25 H25A 0.9500 . ?
C26 C35 1.385(5) . ?
C26 C27 1.390(4) . ?
C26 H26A 0.9500 . ?
C27 H27A 0.9500 . ?
C28 C50 1.379(4) . ?
C28 C52 1.384(4) . ?
C29 C38 1.394(4) . ?
C29 H29A 0.9500 . ?
C30 C40 1.392(4) . ?
C30 H30A 0.9500 . ?
C31 C46 1.383(5) . ?
C31 H31A 0.9500 . ?
C32 C44 1.383(4) . ?
C32 H32A 0.9500 . ?
C33 H33A 0.9500 . ?
C34 C43 1.393(4) . ?
C34 H34A 0.9500 . ?
C35 C39 1.380(5) . ?
C35 H35A 0.9500 . ?
C36 C40 1.381(4) . ?
C36 C49 1.388(5) . ?
C36 C48 1.528(4) . ?
C37 C48 1.537(5) . ?
C37 H37A 0.9800 . ?
C37 H37B 0.9800 . ?
C37 H37C 0.9800 . ?
C38 C47 1.381(5) . ?
C38 H38A 0.9500 . ?
C39 H39A 0.9500 . ?
C40 H40A 0.9500 . ?
C41 H41A 0.9500 . ?
C42 C59 1.367(6) . ?
C42 C57 1.393(6) . ?
C42 C55 1.529(5) . ?
C43 C46 1.379(5) . ?
C43 H43A 0.9500 . ?
C44 H44A 0.9500 . ?
C45 C48 1.537(5) . ?
C45 H45A 0.9800 . ?
C45 H45B 0.9800 . ?
C45 H45C 0.9800 . ?
C46 H46A 0.9500 . ?
C47 C51 1.377(5) . ?
C47 H47A 0.9500 . ?
C48 C54 1.532(6) . ?
C49 C56 1.391(5) . ?
C49 H49A 0.9500 . ?
C50 C57 1.386(5) . ?
C50 H50A 0.9500 . ?
C51 H51A 0.9500 . ?
C52 C59 1.384(5) . ?
C52 H52A 0.9500 . ?
C54 H54A 0.9800 . ?
C54 H54B 0.9800 . ?
C54 H54C 0.9800 . ?
C55 C62 1.503(8) . ?
C55 C64 1.509(11) . ?
C55 C63 1.548(10) . ?
C56 H56A 0.9500 . ?
C57 H57A 0.9500 . ?
C59 H59A 0.9500 . ?
C62 H62A 0.9800 . ?
C62 H62B 0.9800 . ?
C62 H62C 0.9800 . ?
C63 H63A 0.9800 . ?
C63 H63B 0.9800 . ?
C63 H63C 0.9800 . ?
C64 H64A 0.9800 . ?
C64 H64B 0.9800 . ?
C64 H64C 0.9800 . ?
C02 N01 1.005(11) . ?
C02 C01 1.795(11) . ?
C01 H01A 0.9800 . ?
C01 H01B 0.9800 . ?
C01 H01C 0.9800 . ?
Cl1 C03 1.623(11) . ?
C03 Cl1 1.623(11) 2_757 ?
